data_7246052
loop_
_publ_author_name
'Lv, Hong'
'Wang, Xinchao'
'Hao, Yanzhao'
'Ma, Chao'
'Li, Shangda'
'Li, Gang'
'Zhang, Jian'

_publ_section_title
;
 Rhodium(ii)-catalyzed C--H carboxylation of ferrocenes with CO2
;
_journal_issue 2
_journal_name_full 'Green Chemistry'
_journal_page_first 554
_journal_page_last 559
_journal_paper_doi 10.1039/D2GC04337H
_journal_volume 25
_journal_year 2023
_chemical_formula_moiety 'C18 H14 Fe O3'
_chemical_formula_sum 'C18 H14 Fe O3'
_chemical_formula_weight 334.14
_space_group_crystal_system triclinic
_space_group_IT_number 2
_space_group_name_Hall '-P 1'
_space_group_name_H-M_alt 'P -1'
_atom_sites_solution_hydrogens geom
_atom_sites_solution_primary dual
_audit_creation_date 2022-10-10
_audit_creation_method
;
Olex2 1.5
(compiled 2022.04.07 svn.rca3783a0 for OlexSys, GUI svn.r6498)
;
_audit_update_record
;
2022-10-10 deposited with the CCDC.	2022-12-22 downloaded from the CCDC.
;
_cell_angle_alpha 72.325(3)
_cell_angle_beta 79.087(3)
_cell_angle_gamma 75.017(3)
_cell_formula_units_Z 4
_cell_length_a 10.4854(4)
_cell_length_b 11.7036(4)
_cell_length_c 12.3518(4)
_cell_measurement_reflns_used 10724
_cell_measurement_temperature 100.0(2)
_cell_measurement_theta_max 60.1320
_cell_measurement_theta_min 3.2660
_cell_volume 1384.97(9)
_computing_cell_refinement 'CrysAlisPro 1.171.41.93a (Rigaku OD, 2020)'
_computing_data_collection 'CrysAlisPro 1.171.41.93a (Rigaku OD, 2020)'
_computing_data_reduction 'CrysAlisPro 1.171.41.93a (Rigaku OD, 2020)'
_computing_molecular_graphics 'Olex2 1.5 (Dolomanov et al., 2009)'
_computing_publication_material 'Olex2 1.5 (Dolomanov et al., 2009)'
_computing_structure_refinement 'SHELXL 2018/3 (Sheldrick, 2015)'
_computing_structure_solution 'SHELXT 2018/2 (Sheldrick, 2018)'
_diffrn_ambient_environment N~2~
_diffrn_ambient_temperature 100.0(2)
_diffrn_detector 'Hybrid Pixel Array Detector'
_diffrn_detector_area_resol_mean 10.0000
_diffrn_detector_type HyPix
_diffrn_measured_fraction_theta_full 0.997
_diffrn_measured_fraction_theta_max 0.970
_diffrn_measurement_details
;
List of Runs (angles in degrees, time in seconds):

  # Type    Start    End  Width  t~exp~   \w     \q     \k     \f   Frames
#--------------------------------------------------------------------------
  1  \w      3.00  74.00   0.50    0.05    --   76.57 -77.00  90.00  142
  2  \w     54.00 134.00   0.50    0.05    --   76.57  57.00   0.00  160
  3  \w     57.00  96.00   0.50    0.05    --   76.57 -57.00-150.00   78
  4  \w     11.00  98.00   0.50    0.05    --   76.57 -77.00-180.00  174
  5  \w     14.00  48.00   0.50    0.05    --   76.57 -57.00-150.00   68
  6  \w     73.00 105.00   0.50    0.05    --   76.57  30.00 -41.00   64
  7  \w     24.00  63.00   0.50    0.05    --   76.57 -30.00 158.00   78
  8  \w     53.00  98.00   0.50    0.05    --   76.57-125.00 120.00   90
  9  \w      2.00 102.00   0.50    0.05    --   76.57 -99.00-180.00  200
 10  \w    -24.00  74.00   0.50    0.05    --   -0.78  30.00 -41.00  196
 11  \w    -61.00   1.00   0.50    0.05    --  -78.14  30.00 -41.00  124
 12  \w   -107.00 -20.00   0.50    0.05    --  -78.14 125.00   0.00  174
 13  \w   -103.00 -11.00   0.50    0.05    --  -78.14  77.00   0.00  184
 14  \w   -150.00 -97.00   0.50    0.05    --  -78.14 -99.00-180.00  106
 15  \w   -142.00-113.00   0.50    0.05    --  -78.14 -99.00 -90.00   58
 16  \w     -8.00  21.00   0.50    0.05    --   -0.78 -99.00-180.00   58
 17  \w     -7.00  31.00   0.50    0.05    --   -0.78 -99.00 150.00   76
 18  \w    -77.00 -42.00   0.50    0.05    --   -0.78 -30.00 158.00   70
 19  \w   -150.00 -56.00   0.50    0.05    --  -78.14 -57.00  90.00  188
 20  \w   -152.00 -57.00   0.50    0.05    --  -78.14 -30.00 158.00  190
;
_diffrn_measurement_device 'four-circle diffractometer'
_diffrn_measurement_device_type 'ROD, Synergy Custom system, HyPix'
_diffrn_measurement_method '\w scans'
_diffrn_orient_matrix_type 'CrysAlisPro convention (1999,Acta A55,543-557)'
_diffrn_orient_matrix_UB_11 0.1227334000
_diffrn_orient_matrix_UB_12 -0.0100078000
_diffrn_orient_matrix_UB_13 0.0232145000
_diffrn_orient_matrix_UB_21 -0.0429412000
_diffrn_orient_matrix_UB_22 0.1004684000
_diffrn_orient_matrix_UB_23 0.0383513000
_diffrn_orient_matrix_UB_31 -0.0288215000
_diffrn_orient_matrix_UB_32 -0.0701946000
_diffrn_orient_matrix_UB_33 0.1054978000
_diffrn_radiation_monochromator mirror
_diffrn_radiation_probe x-ray
_diffrn_radiation_type 'Ga K\a'
_diffrn_radiation_wavelength 1.3405
_diffrn_reflns_av_R_equivalents 0.0409
_diffrn_reflns_av_unetI/netI 0.0384
_diffrn_reflns_Laue_measured_fraction_full 0.997
_diffrn_reflns_Laue_measured_fraction_max 0.970
_diffrn_reflns_limit_h_max 13
_diffrn_reflns_limit_h_min -13
_diffrn_reflns_limit_k_max 14
_diffrn_reflns_limit_k_min -15
_diffrn_reflns_limit_l_max 15
_diffrn_reflns_limit_l_min -14
_diffrn_reflns_number 16150
_diffrn_reflns_point_group_measured_fraction_full 0.997
_diffrn_reflns_point_group_measured_fraction_max 0.970
_diffrn_reflns_theta_full 53.543
_diffrn_reflns_theta_max 60.272
_diffrn_reflns_theta_min 3.289
_diffrn_source 'micro-focus metaljet'
_exptl_absorpt_coefficient_mu 6.084
_exptl_absorpt_correction_T_max 1.00000
_exptl_absorpt_correction_T_min 0.63602
_exptl_absorpt_correction_type multi-scan
_exptl_absorpt_process_details
;
CrysAlisPro 1.171.41.93a (Rigaku Oxford Diffraction, 2020)
Empirical absorption correction using spherical harmonics,
implemented in SCALE3 ABSPACK scaling algorithm.
;
_exptl_crystal_colour 'metallic orangish orange'
_exptl_crystal_colour_lustre metallic
_exptl_crystal_colour_modifier orangish
_exptl_crystal_colour_primary orange
_exptl_crystal_density_diffrn 1.603
_exptl_crystal_description block
_exptl_crystal_F_000 688
_refine_diff_density_max 0.862
_refine_diff_density_min -0.604
_refine_diff_density_rms 0.079
_refine_ls_extinction_method none
_refine_ls_goodness_of_fit_ref 1.024
_refine_ls_hydrogen_treatment constr
_refine_ls_matrix_type full
_refine_ls_number_parameters 399
_refine_ls_number_reflns 6127
_refine_ls_number_restraints 0
_refine_ls_restrained_S_all 1.024
_refine_ls_R_factor_all 0.0404
_refine_ls_R_factor_gt 0.0373
_refine_ls_shift/su_max 0.003
_refine_ls_shift/su_mean 0.000
_refine_ls_structure_factor_coef Fsqd
_refine_ls_weighting_details 'w=1/[\s^2^(Fo^2^)+(0.0650P)^2^+0.6192P] where P=(Fo^2^+2Fc^2^)/3'
_refine_ls_weighting_scheme calc
_refine_ls_wR_factor_gt 0.0993
_refine_ls_wR_factor_ref 0.1011
_reflns_Friedel_coverage 0.000
_reflns_number_gt 5671
_reflns_number_total 6127
_reflns_threshold_expression 'I > 2\s(I)'
_cod_data_source_file d2gc04337h2.cif
_cod_data_source_block lv-0922_auto
_cod_depositor_comments
;
Adding full bibliography for 7246051--7246052.cif.

2024-10-08
Z value and formula fixed to values more according to usual
chemical conventions.                 miguel
;
_cod_original_formula_sum 'C36 H28 Fe2 O6'
_cod_original_formula_weight 668.28
_cod_original_formula_moiety '2(C18 H14 Fe O3)'
_cod_original_formula_units_Z 2
_cod_database_code 7246052
_shelx_shelxl_version_number 2018/3
_chemical_oxdiff_formula 'C O Fe'
_shelx_space_group_comment
;
The symmetry employed for this shelxl refinement is uniquely defined
by the following loop, which should always be used as a source of
symmetry information in preference to the above space-group names.
They are only intended as comments.
;
_olex2_refinement_description
;
1. Fixed Uiso
 At 1.2 times of:
  All C(H) groups
 At 1.5 times of:
  All C(H,H,H) groups
2.a Aromatic/amide H refined with riding coordinates:
 C10(H10), C14(H14), C16(H16), C22(H22), C24(H24), C26(H26), C28(H28),
 C30(H30), C32(H32), C9(H9), C19(H19), C5(H5), C11(H11), C23(H23), C13(H13),
 C27(H27), C7(H7), C31(H31), C2(H2), C33(H33), C17(H17), C35(H35)
2.b Idealised Me refined as rotating group:
 C29(H29A,H29B,H29C), C15(H15A,H15B,H15C)
;
_olex2_submission_special_instructions 'No special instructions were received'
_oxdiff_exptl_absorpt_empirical_details
;
Empirical correction (ABSPACK) includes:
- Absorption correction using spherical harmonics
- Frame scaling
;
_oxdiff_exptl_absorpt_empirical_full_max 2.093
_oxdiff_exptl_absorpt_empirical_full_min 0.615

loop_
_space_group_symop_operation_xyz
'x, y, z'
'-x, -y, -z'

loop_
_atom_site_label
_atom_site_type_symbol
_atom_site_fract_x
_atom_site_fract_y
_atom_site_fract_z
_atom_site_U_iso_or_equiv
_atom_site_adp_type
_atom_site_occupancy
_atom_site_site_symmetry_order
_atom_site_calc_flag
_atom_site_refinement_flags_posn
_atom_site_refinement_flags_adp
_atom_site_refinement_flags_occupancy
_atom_site_disorder_assembly
_atom_site_disorder_group
Fe1 Fe 0.76595(3) 0.30006(2) 1.04689(2) 0.01164(9) Uani 1 1 d . . . . .
Fe2 Fe 0.76070(3) 0.92986(2) 0.76193(2) 0.01259(9) Uani 1 1 d . . . . .
O1 O 0.51011(13) 0.30335(13) 0.81334(12) 0.0169(3) Uani 1 1 d . . . . .
O4 O 0.90097(14) 0.46186(12) 0.76131(12) 0.0178(3) Uani 1 1 d . . . . .
O6 O 1.06860(14) 0.74218(12) 0.57156(12) 0.0177(3) Uani 1 1 d . . . . .
O3 O 0.66882(15) 1.03299(13) 0.46306(12) 0.0217(3) Uani 1 1 d . . . . .
O2 O 1.07428(14) 0.36915(14) 0.85667(13) 0.0230(3) Uani 1 1 d . . . . .
O5 O 0.57167(17) 1.18636(14) 0.53969(14) 0.0304(4) Uani 1 1 d . . . . .
C1 C 0.7703(2) 1.05795(16) 0.60965(16) 0.0152(4) Uani 1 1 d . . . . .
C4 C 0.87453(19) 0.95162(16) 0.60435(15) 0.0125(3) Uani 1 1 d . . . . .
C6 C 0.87293(19) 0.88609(17) 0.52197(15) 0.0132(4) Uani 1 1 d . . . . .
C8 C 0.70062(18) 0.37992(16) 0.79206(15) 0.0119(3) Uani 1 1 d . . . . .
C10 C 0.7871(2) 1.10560(17) 0.69857(17) 0.0174(4) Uani 1 1 d . . . . .
H10 H 0.731780 1.175013 0.720689 0.021 Uiso 1 1 calc R U . . .
C12 C 0.88922(19) 0.27343(17) 0.90597(16) 0.0142(4) Uani 1 1 d . . . . .
C14 C 0.9021(2) 1.02953(17) 0.74728(17) 0.0170(4) Uani 1 1 d . . . . .
H14 H 0.937909 1.040226 0.807772 0.020 Uiso 1 1 calc R U . . .
C16 C 0.8243(2) 0.35812(18) 1.16682(17) 0.0188(4) Uani 1 1 d . . . . .
H16 H 0.908767 0.331487 1.194160 0.023 Uiso 1 1 calc R U . . .
C18 C 0.57993(19) 0.39038(17) 0.75168(16) 0.0139(4) Uani 1 1 d . . . . .
C20 C 0.75475(19) 0.28360(16) 0.88782(15) 0.0123(3) Uani 1 1 d . . . . .
C22 C 0.6527(2) 0.46762(17) 1.06028(17) 0.0168(4) Uani 1 1 d . . . . .
H22 H 0.602594 0.527162 1.003826 0.020 Uiso 1 1 calc R U . . .
C24 C 0.7042(2) 0.18851(17) 0.97507(16) 0.0152(4) Uani 1 1 d . . . . .
H24 H 0.617275 0.173658 0.985349 0.018 Uiso 1 1 calc R U . . .
C26 C 0.7120(2) 0.30374(19) 1.21383(17) 0.0199(4) Uani 1 1 d . . . . .
H26 H 0.708604 0.234368 1.278014 0.024 Uiso 1 1 calc R U . . .
C28 C 0.7874(2) 0.45932(17) 1.07172(17) 0.0172(4) Uani 1 1 d . . . . .
H28 H 0.842949 0.512105 1.024192 0.021 Uiso 1 1 calc R U . . .
C30 C 0.7374(2) 0.56075(18) 0.63753(17) 0.0186(4) Uani 1 1 d . . . . .
H30 H 0.790285 0.619426 0.599559 0.022 Uiso 1 1 calc R U . . .
C32 C 0.6060(2) 0.37156(19) 1.14779(17) 0.0194(4) Uani 1 1 d . . . . .
H32 H 0.519359 0.355460 1.160038 0.023 Uiso 1 1 calc R U . . .
C34 C 0.7682(2) 0.93032(18) 0.45498(17) 0.0175(4) Uani 1 1 d . . . . .
C36 C 0.96821(19) 0.78174(17) 0.50421(16) 0.0146(4) Uani 1 1 d . . . . .
C9 C 0.95570(19) 0.93435(17) 0.69135(16) 0.0146(4) Uani 1 1 d . . . . .
H9 H 1.032002 0.870583 0.708801 0.018 Uiso 1 1 calc R U . . .
C19 C 0.5400(2) 0.48303(18) 0.65589(17) 0.0185(4) Uani 1 1 d . . . . .
H19 H 0.459588 0.488118 0.628210 0.022 Uiso 1 1 calc R U . . .
C5 C 0.8084(2) 0.11958(17) 1.04426(17) 0.0180(4) Uani 1 1 d . . . . .
H5 H 0.802134 0.050115 1.107863 0.022 Uiso 1 1 calc R U . . .
C21 C 0.77798(19) 0.46536(17) 0.73143(16) 0.0146(4) Uani 1 1 d . . . . .
C11 C 0.6182(2) 0.56848(18) 0.60050(17) 0.0206(4) Uani 1 1 d . . . . .
H11 H 0.589222 0.633135 0.536243 0.025 Uiso 1 1 calc R U . . .
C23 C 0.9226(2) 0.17171(17) 1.00257(17) 0.0179(4) Uani 1 1 d . . . . .
H23 H 1.005236 0.144170 1.033102 0.021 Uiso 1 1 calc R U . . .
C3 C 0.9641(2) 0.36644(18) 0.84360(16) 0.0166(4) Uani 1 1 d . . . . .
C25 C 0.6627(2) 1.09971(18) 0.53921(17) 0.0194(4) Uani 1 1 d . . . . .
C13 C 0.9569(2) 0.72566(19) 0.42318(17) 0.0190(4) Uani 1 1 d . . . . .
H13 H 1.022153 0.655883 0.411242 0.023 Uiso 1 1 calc R U . . .
C27 C 0.7477(2) 0.79156(19) 0.91079(18) 0.0238(4) Uani 1 1 d . . . . .
H27 H 0.817123 0.748220 0.956882 0.029 Uiso 1 1 calc R U . . .
C7 C 0.8498(2) 0.7721(2) 0.35964(19) 0.0246(5) Uani 1 1 d . . . . .
H7 H 0.841983 0.732922 0.304883 0.029 Uiso 1 1 calc R U . . .
C29 C 0.3895(2) 0.3063(2) 0.77278(19) 0.0223(4) Uani 1 1 d . . . . .
H29A H 0.409871 0.294153 0.695776 0.033 Uiso 1 1 calc R U . . .
H29B H 0.328689 0.386072 0.770326 0.033 Uiso 1 1 calc R U . . .
H29C H 0.347466 0.240867 0.824531 0.033 Uiso 1 1 calc R U . . .
C15 C 1.1674(2) 0.63653(19) 0.55546(19) 0.0236(5) Uani 1 1 d . . . . .
H15A H 1.207754 0.652542 0.475468 0.035 Uiso 1 1 calc R U . . .
H15B H 1.125880 0.565784 0.574387 0.035 Uiso 1 1 calc R U . . .
H15C H 1.236271 0.618971 0.605493 0.035 Uiso 1 1 calc R U . . .
C31 C 0.7177(3) 0.7590(2) 0.8190(2) 0.0296(5) Uani 1 1 d . . . . .
H31 H 0.763636 0.689350 0.792461 0.036 Uiso 1 1 calc R U . . .
C2 C 0.7546(2) 0.8739(2) 0.37470(18) 0.0231(4) Uani 1 1 d . . . . .
H2 H 0.681436 0.904907 0.331264 0.028 Uiso 1 1 calc R U . . .
C33 C 0.6552(3) 0.9007(2) 0.9216(2) 0.0374(7) Uani 1 1 d . . . . .
H33 H 0.651140 0.943698 0.976646 0.045 Uiso 1 1 calc R U . . .
C17 C 0.5702(3) 0.9343(3) 0.8359(3) 0.0503(9) Uani 1 1 d . . . . .
H17 H 0.499110 1.004321 0.822921 0.060 Uiso 1 1 calc R U . . .
C35 C 0.6086(3) 0.8467(3) 0.7735(2) 0.0460(8) Uani 1 1 d . . . . .
H35 H 0.567755 0.846701 0.711053 0.055 Uiso 1 1 calc R U . . .

loop_
_atom_site_aniso_label
_atom_site_aniso_U_11
_atom_site_aniso_U_22
_atom_site_aniso_U_33
_atom_site_aniso_U_23
_atom_site_aniso_U_13
_atom_site_aniso_U_12
Fe1 0.01387(15) 0.01069(14) 0.01114(14) -0.00332(10) -0.00357(10) -0.00203(10)
Fe2 0.01417(15) 0.01067(14) 0.01158(15) -0.00238(10) -0.00035(11) -0.00194(11)
O1 0.0122(6) 0.0214(7) 0.0189(7) -0.0056(5) -0.0045(5) -0.0043(5)
O4 0.0194(7) 0.0190(7) 0.0179(7) -0.0050(5) -0.0015(6) -0.0092(6)
O6 0.0173(7) 0.0163(6) 0.0191(7) -0.0097(5) -0.0036(5) 0.0040(5)
O3 0.0187(7) 0.0241(7) 0.0195(7) -0.0053(6) -0.0072(6) 0.0028(6)
O2 0.0150(7) 0.0341(8) 0.0254(8) -0.0136(6) -0.0012(6) -0.0091(6)
O5 0.0299(9) 0.0244(8) 0.0289(8) -0.0059(7) -0.0101(7) 0.0114(7)
C1 0.0183(10) 0.0103(8) 0.0143(9) -0.0015(7) -0.0004(7) -0.0020(7)
C4 0.0133(9) 0.0111(8) 0.0115(8) -0.0021(7) 0.0012(7) -0.0030(7)
C6 0.0134(9) 0.0144(8) 0.0115(8) -0.0031(7) 0.0008(7) -0.0045(7)
C8 0.0134(9) 0.0106(8) 0.0119(8) -0.0059(7) -0.0013(7) 0.0001(7)
C10 0.0218(10) 0.0095(8) 0.0193(9) -0.0039(7) 0.0004(8) -0.0025(7)
C12 0.0145(9) 0.0138(8) 0.0150(9) -0.0078(7) -0.0022(7) 0.0008(7)
C14 0.0194(10) 0.0156(9) 0.0176(9) -0.0040(7) -0.0022(8) -0.0071(8)
C16 0.0225(10) 0.0193(9) 0.0175(9) -0.0073(8) -0.0090(8) -0.0016(8)
C18 0.0131(9) 0.0133(8) 0.0159(9) -0.0080(7) -0.0013(7) 0.0006(7)
C20 0.0142(9) 0.0118(8) 0.0134(8) -0.0072(7) -0.0026(7) -0.0020(7)
C22 0.0196(10) 0.0126(8) 0.0188(9) -0.0073(7) -0.0048(8) 0.0011(7)
C24 0.0195(9) 0.0128(8) 0.0160(9) -0.0048(7) -0.0045(7) -0.0051(7)
C26 0.0293(11) 0.0192(9) 0.0115(9) -0.0056(7) -0.0034(8) -0.0031(8)
C28 0.0224(10) 0.0122(8) 0.0198(9) -0.0068(7) -0.0046(8) -0.0043(7)
C30 0.0265(11) 0.0136(9) 0.0160(9) -0.0043(7) 0.0002(8) -0.0063(8)
C32 0.0193(10) 0.0210(9) 0.0195(9) -0.0101(8) 0.0003(8) -0.0037(8)
C34 0.0146(9) 0.0214(9) 0.0160(9) -0.0058(8) -0.0004(7) -0.0032(8)
C36 0.0147(9) 0.0153(8) 0.0139(8) -0.0050(7) 0.0011(7) -0.0042(7)
C9 0.0145(9) 0.0134(8) 0.0162(9) -0.0040(7) -0.0020(7) -0.0033(7)
C19 0.0168(10) 0.0189(9) 0.0186(9) -0.0085(8) -0.0068(8) 0.0057(8)
C5 0.0271(11) 0.0106(8) 0.0167(9) -0.0030(7) -0.0074(8) -0.0020(8)
C21 0.0170(9) 0.0140(8) 0.0147(9) -0.0071(7) -0.0016(7) -0.0028(7)
C11 0.0271(11) 0.0147(9) 0.0150(9) -0.0043(7) -0.0032(8) 0.0052(8)
C23 0.0191(10) 0.0152(9) 0.0192(9) -0.0071(7) -0.0073(8) 0.0030(7)
C3 0.0164(9) 0.0209(9) 0.0154(9) -0.0112(7) 0.0012(7) -0.0037(8)
C25 0.0201(10) 0.0165(9) 0.0164(9) -0.0011(7) -0.0016(8) 0.0009(8)
C13 0.0173(10) 0.0222(9) 0.0209(10) -0.0114(8) 0.0032(8) -0.0071(8)
C27 0.0319(12) 0.0184(10) 0.0202(10) 0.0041(8) -0.0069(9) -0.0120(9)
C7 0.0227(11) 0.0370(12) 0.0218(10) -0.0182(9) 0.0021(8) -0.0109(9)
C29 0.0128(9) 0.0341(11) 0.0239(10) -0.0109(9) -0.0049(8) -0.0063(8)
C15 0.0230(11) 0.0204(10) 0.0256(11) -0.0130(8) -0.0051(9) 0.0079(8)
C31 0.0470(15) 0.0246(11) 0.0234(11) -0.0090(9) 0.0079(10) -0.0239(10)
C2 0.0175(10) 0.0379(12) 0.0183(10) -0.0123(9) -0.0026(8) -0.0073(9)
C33 0.0606(18) 0.0254(12) 0.0222(11) -0.0100(9) 0.0248(12) -0.0195(12)
C17 0.0207(12) 0.0430(15) 0.0524(18) 0.0228(14) 0.0114(12) -0.0005(11)
C35 0.0421(16) 0.071(2) 0.0268(13) 0.0164(13) -0.0140(12) -0.0430(16)

loop_
_atom_type_symbol
_atom_type_description
_atom_type_scat_dispersion_real
_atom_type_scat_dispersion_imag
_atom_type_scat_source
C C 0.0137 0.0067 'International Tables Vol C Tables 4.2.6.8 and 6.1.1.4'
H H 0.0000 0.0000 'International Tables Vol C Tables 4.2.6.8 and 6.1.1.4'
Fe Fe -0.2673 2.5550 'International Tables Vol C Tables 4.2.6.8 and 6.1.1.4'
O O 0.0389 0.0241 'International Tables Vol C Tables 4.2.6.8 and 6.1.1.4'

loop_
_geom_angle_atom_site_label_1
_geom_angle_atom_site_label_2
_geom_angle_atom_site_label_3
_geom_angle
_geom_angle_site_symmetry_1
_geom_angle_site_symmetry_3
_geom_angle_publ_flag
C12 Fe1 C16 121.52(8) . . ?
C12 Fe1 C20 41.32(7) . . ?
C12 Fe1 C22 123.86(8) . . ?
C12 Fe1 C24 68.89(8) . . ?
C12 Fe1 C26 157.29(9) . . ?
C12 Fe1 C28 107.34(8) . . ?
C12 Fe1 C32 160.42(8) . . ?
C12 Fe1 C5 68.56(8) . . ?
C12 Fe1 C23 41.33(8) . . ?
C16 Fe1 C20 158.16(8) . . ?
C16 Fe1 C22 68.27(8) . . ?
C16 Fe1 C24 159.74(8) . . ?
C16 Fe1 C28 40.59(8) . . ?
C16 Fe1 C5 123.21(8) . . ?
C20 Fe1 C24 40.53(7) . . ?
C22 Fe1 C20 108.02(7) . . ?
C22 Fe1 C24 122.59(8) . . ?
C22 Fe1 C28 40.53(8) . . ?
C22 Fe1 C5 158.22(9) . . ?
C26 Fe1 C16 40.77(9) . . ?
C26 Fe1 C20 159.82(8) . . ?
C26 Fe1 C22 68.34(8) . . ?
C26 Fe1 C24 123.39(8) . . ?
C26 Fe1 C28 68.42(8) . . ?
C26 Fe1 C32 40.75(8) . . ?
C26 Fe1 C5 107.22(8) . . ?
C28 Fe1 C20 122.60(8) . . ?
C28 Fe1 C24 158.29(8) . . ?
C28 Fe1 C5 159.63(8) . . ?
C32 Fe1 C16 68.53(8) . . ?
C32 Fe1 C20 123.60(8) . . ?
C32 Fe1 C22 40.61(8) . . ?
C32 Fe1 C24 107.59(8) . . ?
C32 Fe1 C28 68.40(8) . . ?
C32 Fe1 C5 122.15(9) . . ?
C5 Fe1 C20 68.37(7) . . ?
C5 Fe1 C24 40.71(8) . . ?
C23 Fe1 C16 106.27(8) . . ?
C23 Fe1 C20 69.52(7) . . ?
C23 Fe1 C22 160.07(9) . . ?
C23 Fe1 C24 69.18(8) . . ?
C23 Fe1 C26 120.87(8) . . ?
C23 Fe1 C28 123.00(8) . . ?
C23 Fe1 C32 157.15(8) . . ?
C23 Fe1 C5 40.77(8) . . ?
C1 Fe2 C4 41.20(7) . . ?
C1 Fe2 C10 41.24(8) . . ?
C1 Fe2 C14 68.00(8) . . ?
C1 Fe2 C9 68.35(8) . . ?
C1 Fe2 C27 175.83(8) . . ?
C1 Fe2 C31 135.62(9) . . ?
C1 Fe2 C33 141.63(9) . . ?
C1 Fe2 C17 111.45(9) . . ?
C1 Fe2 C35 108.99(9) . . ?
C4 Fe2 C14 68.12(8) . . ?
C4 Fe2 C9 40.47(7) . . ?
C10 Fe2 C4 69.45(8) . . ?
C10 Fe2 C14 40.36(8) . . ?
C10 Fe2 C9 68.58(8) . . ?
C10 Fe2 C27 142.92(9) . . ?
C10 Fe2 C31 174.61(10) . . ?
C10 Fe2 C33 112.31(9) . . ?
C14 Fe2 C9 40.31(7) . . ?
C27 Fe2 C4 136.90(8) . . ?
C27 Fe2 C14 115.46(8) . . ?
C27 Fe2 C9 112.52(9) . . ?
C31 Fe2 C4 110.87(8) . . ?
C31 Fe2 C14 145.00(10) . . ?
C31 Fe2 C9 115.36(9) . . ?
C31 Fe2 C27 40.21(9) . . ?
C33 Fe2 C4 177.06(10) . . ?
C33 Fe2 C14 111.53(10) . . ?
C33 Fe2 C9 137.46(11) . . ?
C33 Fe2 C27 40.36(10) . . ?
C33 Fe2 C31 67.62(9) . . ?
C17 Fe2 C4 141.71(11) . . ?
C17 Fe2 C10 108.60(11) . . ?
C17 Fe2 C14 135.88(12) . . ?
C17 Fe2 C9 176.16(12) . . ?
C17 Fe2 C27 67.97(10) . . ?
C17 Fe2 C31 67.63(12) . . ?
C17 Fe2 C33 40.54(13) . . ?
C17 Fe2 C35 40.27(14) . . ?
C35 Fe2 C4 112.82(10) . . ?
C35 Fe2 C10 134.52(11) . . ?
C35 Fe2 C14 174.65(11) . . ?
C35 Fe2 C9 143.57(12) . . ?
C35 Fe2 C27 67.76(9) . . ?
C35 Fe2 C31 40.15(12) . . ?
C35 Fe2 C33 67.82(12) . . ?
C18 O1 C29 116.92(16) . . ?
C3 O4 C21 123.18(15) . . ?
C36 O6 C15 116.66(15) . . ?
C25 O3 C34 123.30(16) . . ?
C4 C1 Fe2 70.91(10) . . ?
C4 C1 C25 122.88(17) . . ?
C10 C1 Fe2 69.99(11) . . ?
C10 C1 C4 109.10(17) . . ?
C10 C1 C25 127.86(17) . . ?
C25 C1 Fe2 121.76(14) . . ?
C1 C4 Fe2 67.89(10) . . ?
C1 C4 C6 118.01(17) . . ?
C6 C4 Fe2 124.06(13) . . ?
C9 C4 Fe2 70.14(11) . . ?
C9 C4 C1 106.68(16) . . ?
C9 C4 C6 135.25(17) . . ?
C34 C6 C4 117.16(17) . . ?
C34 C6 C36 117.41(17) . . ?
C36 C6 C4 125.43(17) . . ?
C18 C8 C20 125.29(17) . . ?
C21 C8 C18 117.46(17) . . ?
C21 C8 C20 117.16(17) . . ?
Fe2 C10 H10 125.5 . . ?
C1 C10 Fe2 68.78(10) . . ?
C1 C10 H10 126.6 . . ?
C14 C10 Fe2 70.76(11) . . ?
C14 C10 C1 106.84(17) . . ?
C14 C10 H10 126.6 . . ?
C20 C12 Fe1 70.93(11) . . ?
C20 C12 C3 122.10(17) . . ?
C23 C12 Fe1 69.99(11) . . ?
C23 C12 C20 108.93(17) . . ?
C23 C12 C3 128.32(18) . . ?
C3 C12 Fe1 117.91(13) . . ?
Fe2 C14 H14 127.2 . . ?
C10 C14 Fe2 68.89(11) . . ?
C10 C14 H14 125.3 . . ?
C10 C14 C9 109.31(17) . . ?
C9 C14 Fe2 70.21(11) . . ?
C9 C14 H14 125.3 . . ?
Fe1 C16 H16 126.3 . . ?
C26 C16 Fe1 69.38(11) . . ?
C26 C16 H16 126.1 . . ?
C28 C16 Fe1 69.78(11) . . ?
C28 C16 H16 126.1 . . ?
C28 C16 C26 107.86(18) . . ?
O1 C18 C8 114.65(16) . . ?
O1 C18 C19 124.62(18) . . ?
C19 C18 C8 120.73(18) . . ?
C8 C20 Fe1 127.08(12) . . ?
C12 C20 Fe1 67.76(10) . . ?
C12 C20 C8 118.36(17) . . ?
C24 C20 Fe1 69.99(10) . . ?
C24 C20 C8 134.32(18) . . ?
C24 C20 C12 107.32(16) . . ?
Fe1 C22 H22 126.4 . . ?
C28 C22 Fe1 69.80(10) . . ?
C28 C22 H22 125.9 . . ?
C28 C22 C32 108.25(17) . . ?
C32 C22 Fe1 69.53(11) . . ?
C32 C22 H22 125.9 . . ?
Fe1 C24 H24 126.8 . . ?
C20 C24 Fe1 69.48(10) . . ?
C20 C24 H24 126.2 . . ?
C20 C24 C5 107.67(17) . . ?
C5 C24 Fe1 69.13(11) . . ?
C5 C24 H24 126.2 . . ?
Fe1 C26 H26 126.0 . . ?
C16 C26 Fe1 69.86(11) . . ?
C16 C26 H26 126.0 . . ?
C32 C26 Fe1 69.71(11) . . ?
C32 C26 C16 108.05(18) . . ?
C32 C26 H26 126.0 . . ?
Fe1 C28 H28 126.3 . . ?
C16 C28 Fe1 69.63(11) . . ?
C16 C28 H28 126.0 . . ?
C22 C28 Fe1 69.67(11) . . ?
C22 C28 C16 108.00(18) . . ?
C22 C28 H28 126.0 . . ?
C21 C30 H30 120.7 . . ?
C11 C30 H30 120.7 . . ?
C11 C30 C21 118.55(19) . . ?
Fe1 C32 H32 126.1 . . ?
C22 C32 Fe1 69.86(11) . . ?
C22 C32 C26 107.83(18) . . ?
C22 C32 H32 126.1 . . ?
C26 C32 Fe1 69.54(11) . . ?
C26 C32 H32 126.1 . . ?
O3 C34 C6 123.16(17) . . ?
O3 C34 C2 114.44(18) . . ?
C2 C34 C6 122.41(18) . . ?
O6 C36 C6 115.20(16) . . ?
O6 C36 C13 124.05(17) . . ?
C13 C36 C6 120.75(18) . . ?
Fe2 C9 H9 126.7 . . ?
C4 C9 Fe2 69.39(11) . . ?
C4 C9 H9 126.0 . . ?
C14 C9 Fe2 69.48(11) . . ?
C14 C9 C4 108.05(16) . . ?
C14 C9 H9 126.0 . . ?
C18 C19 H19 120.1 . . ?
C18 C19 C11 119.77(19) . . ?
C11 C19 H19 120.1 . . ?
Fe1 C5 H5 127.1 . . ?
C24 C5 Fe1 70.16(10) . . ?
C24 C5 H5 125.4 . . ?
C23 C5 Fe1 68.93(11) . . ?
C23 C5 C24 109.17(17) . . ?
C23 C5 H5 125.4 . . ?
O4 C21 C8 122.55(17) . . ?
C30 C21 O4 115.05(17) . . ?
C30 C21 C8 122.40(18) . . ?
C30 C11 C19 121.02(18) . . ?
C30 C11 H11 119.5 . . ?
C19 C11 H11 119.5 . . ?
Fe1 C23 H23 126.0 . . ?
C12 C23 Fe1 68.68(10) . . ?
C12 C23 H23 126.5 . . ?
C5 C23 Fe1 70.30(11) . . ?
C5 C23 C12 106.90(17) . . ?
C5 C23 H23 126.5 . . ?
O4 C3 C12 115.71(17) . . ?
O2 C3 O4 117.32(18) . . ?
O2 C3 C12 126.96(19) . . ?
O3 C25 C1 115.46(16) . . ?
O5 C25 O3 117.79(19) . . ?
O5 C25 C1 126.7(2) . . ?
C36 C13 H13 120.1 . . ?
C36 C13 C7 119.72(19) . . ?
C7 C13 H13 120.1 . . ?
Fe2 C27 H27 126.3 . . ?
C31 C27 Fe2 69.52(12) . . ?
C31 C27 H27 126.3 . . ?
C31 C27 C33 107.4(2) . . ?
C33 C27 Fe2 69.44(12) . . ?
C33 C27 H27 126.3 . . ?
C13 C7 H7 119.4 . . ?
C2 C7 C13 121.15(19) . . ?
C2 C7 H7 119.4 . . ?
O1 C29 H29A 109.5 . . ?
O1 C29 H29B 109.5 . . ?
O1 C29 H29C 109.5 . . ?
H29A C29 H29B 109.5 . . ?
H29A C29 H29C 109.5 . . ?
H29B C29 H29C 109.5 . . ?
O6 C15 H15A 109.5 . . ?
O6 C15 H15B 109.5 . . ?
O6 C15 H15C 109.5 . . ?
H15A C15 H15B 109.5 . . ?
H15A C15 H15C 109.5 . . ?
H15B C15 H15C 109.5 . . ?
Fe2 C31 H31 126.0 . . ?
C27 C31 Fe2 70.27(12) . . ?
C27 C31 H31 125.8 . . ?
C35 C31 Fe2 69.49(14) . . ?
C35 C31 C27 108.4(2) . . ?
C35 C31 H31 125.8 . . ?
C34 C2 H2 120.7 . . ?
C7 C2 C34 118.5(2) . . ?
C7 C2 H2 120.7 . . ?
Fe2 C33 H33 126.2 . . ?
C27 C33 Fe2 70.21(13) . . ?
C27 C33 H33 126.1 . . ?
C17 C33 Fe2 69.01(14) . . ?
C17 C33 C27 107.7(2) . . ?
C17 C33 H33 126.1 . . ?
Fe2 C17 H17 125.1 . . ?
C33 C17 Fe2 70.46(15) . . ?
C33 C17 H17 125.9 . . ?
C35 C17 Fe2 70.16(15) . . ?
C35 C17 C33 108.3(2) . . ?
C35 C17 H17 125.9 . . ?
Fe2 C35 H35 125.7 . . ?
C31 C35 Fe2 70.36(14) . . ?
C31 C35 H35 125.9 . . ?
C17 C35 Fe2 69.56(16) . . ?
C17 C35 C31 108.2(2) . . ?
C17 C35 H35 125.9 . . ?

loop_
_geom_bond_atom_site_label_1
_geom_bond_atom_site_label_2
_geom_bond_distance
_geom_bond_site_symmetry_2
_geom_bond_publ_flag
Fe1 C12 2.0166(19) . ?
Fe1 C16 2.0492(19) . ?
Fe1 C20 2.0591(18) . ?
Fe1 C22 2.0497(19) . ?
Fe1 C24 2.0659(18) . ?
Fe1 C26 2.0429(19) . ?
Fe1 C28 2.0513(19) . ?
Fe1 C32 2.045(2) . ?
Fe1 C5 2.0521(19) . ?
Fe1 C23 2.0340(19) . ?
Fe2 C1 2.0222(19) . ?
Fe2 C4 2.0626(18) . ?
Fe2 C10 2.0383(19) . ?
Fe2 C14 2.063(2) . ?
Fe2 C9 2.073(2) . ?
Fe2 C27 2.057(2) . ?
Fe2 C31 2.047(2) . ?
Fe2 C33 2.047(2) . ?
Fe2 C17 2.028(3) . ?
Fe2 C35 2.036(3) . ?
O1 C18 1.363(2) . ?
O1 C29 1.435(2) . ?
O4 C21 1.395(2) . ?
O4 C3 1.379(2) . ?
O6 C36 1.364(2) . ?
O6 C15 1.432(2) . ?
O3 C34 1.388(2) . ?
O3 C25 1.377(2) . ?
O2 C3 1.206(3) . ?
O5 C25 1.200(2) . ?
C1 C4 1.438(2) . ?
C1 C10 1.430(3) . ?
C1 C25 1.448(3) . ?
C4 C6 1.453(2) . ?
C4 C9 1.430(3) . ?
C6 C34 1.396(3) . ?
C6 C36 1.409(3) . ?
C8 C18 1.410(3) . ?
C8 C20 1.451(2) . ?
C8 C21 1.398(3) . ?
C10 H10 0.9500 . ?
C10 C14 1.415(3) . ?
C12 C20 1.438(3) . ?
C12 C23 1.430(3) . ?
C12 C3 1.449(3) . ?
C14 H14 0.9500 . ?
C14 C9 1.425(3) . ?
C16 H16 0.9500 . ?
C16 C26 1.425(3) . ?
C16 C28 1.422(3) . ?
C18 C19 1.387(3) . ?
C20 C24 1.429(3) . ?
C22 H22 0.9500 . ?
C22 C28 1.421(3) . ?
C22 C32 1.421(3) . ?
C24 H24 0.9500 . ?
C24 C5 1.433(3) . ?
C26 H26 0.9500 . ?
C26 C32 1.423(3) . ?
C28 H28 0.9500 . ?
C30 H30 0.9500 . ?
C30 C21 1.388(3) . ?
C30 C11 1.383(3) . ?
C32 H32 0.9500 . ?
C34 C2 1.393(3) . ?
C36 C13 1.389(3) . ?
C9 H9 0.9500 . ?
C19 H19 0.9500 . ?
C19 C11 1.391(3) . ?
C5 H5 0.9500 . ?
C5 C23 1.423(3) . ?
C11 H11 0.9500 . ?
C23 H23 0.9500 . ?
C13 H13 0.9500 . ?
C13 C7 1.390(3) . ?
C27 H27 0.9500 . ?
C27 C31 1.411(3) . ?
C27 C33 1.416(3) . ?
C7 H7 0.9500 . ?
C7 C2 1.378(3) . ?
C29 H29A 0.9800 . ?
C29 H29B 0.9800 . ?
C29 H29C 0.9800 . ?
C15 H15A 0.9800 . ?
C15 H15B 0.9800 . ?
C15 H15C 0.9800 . ?
C31 H31 0.9500 . ?
C31 C35 1.402(4) . ?
C2 H2 0.9500 . ?
C33 H33 0.9500 . ?
C33 C17 1.412(5) . ?
C17 H17 0.9500 . ?
C17 C35 1.399(5) . ?
C35 H35 0.9500 . ?

loop_
_geom_torsion_atom_site_label_1
_geom_torsion_atom_site_label_2
_geom_torsion_atom_site_label_3
_geom_torsion_atom_site_label_4
_geom_torsion
_geom_torsion_site_symmetry_1
_geom_torsion_site_symmetry_2
_geom_torsion_site_symmetry_3
_geom_torsion_site_symmetry_4
_geom_torsion_publ_flag
Fe1 C12 C20 C8 121.30(15) . . . . ?
Fe1 C12 C20 C24 -59.02(12) . . . . ?
Fe1 C12 C23 C5 60.22(13) . . . . ?
Fe1 C12 C3 O4 -87.47(18) . . . . ?
Fe1 C12 C3 O2 92.1(2) . . . . ?
Fe1 C16 C26 C32 -59.47(13) . . . . ?
Fe1 C16 C28 C22 59.31(13) . . . . ?
Fe1 C20 C24 C5 -58.77(13) . . . . ?
Fe1 C22 C28 C16 -59.28(13) . . . . ?
Fe1 C22 C32 C26 59.40(13) . . . . ?
Fe1 C24 C5 C23 -57.99(13) . . . . ?
Fe1 C26 C32 C22 -59.60(13) . . . . ?
Fe1 C5 C23 C12 -59.18(12) . . . . ?
Fe2 C1 C4 C6 117.94(16) . . . . ?
Fe2 C1 C4 C9 -59.70(13) . . . . ?
Fe2 C1 C10 C14 60.86(13) . . . . ?
Fe2 C1 C25 O3 -88.8(2) . . . . ?
Fe2 C1 C25 O5 92.4(2) . . . . ?
Fe2 C4 C6 C34 80.0(2) . . . . ?
Fe2 C4 C6 C36 -100.0(2) . . . . ?
Fe2 C4 C9 C14 -58.90(13) . . . . ?
Fe2 C10 C14 C9 58.68(14) . . . . ?
Fe2 C14 C9 C4 58.85(13) . . . . ?
Fe2 C27 C31 C35 -59.21(16) . . . . ?
Fe2 C27 C33 C17 59.01(16) . . . . ?
Fe2 C31 C35 C17 -59.52(18) . . . . ?
Fe2 C33 C17 C35 60.24(17) . . . . ?
Fe2 C17 C35 C31 60.02(17) . . . . ?
O1 C18 C19 C11 178.90(17) . . . . ?
O6 C36 C13 C7 179.17(19) . . . . ?
O3 C34 C2 C7 179.16(19) . . . . ?
C1 C4 C6 C34 -1.1(3) . . . . ?
C1 C4 C6 C36 178.92(18) . . . . ?
C1 C4 C9 Fe2 58.27(12) . . . . ?
C1 C4 C9 C14 -0.6(2) . . . . ?
C1 C10 C14 Fe2 -59.58(13) . . . . ?
C1 C10 C14 C9 -0.9(2) . . . . ?
C4 C1 C10 Fe2 -60.36(13) . . . . ?
C4 C1 C10 C14 0.5(2) . . . . ?
C4 C1 C25 O3 -2.2(3) . . . . ?
C4 C1 C25 O5 179.1(2) . . . . ?
C4 C6 C34 O3 0.8(3) . . . . ?
C4 C6 C34 C2 -178.76(19) . . . . ?
C4 C6 C36 O6 -0.1(3) . . . . ?
C4 C6 C36 C13 179.75(18) . . . . ?
C6 C4 C9 Fe2 -118.8(2) . . . . ?
C6 C4 C9 C14 -177.7(2) . . . . ?
C6 C34 C2 C7 -1.3(3) . . . . ?
C6 C36 C13 C7 -0.7(3) . . . . ?
C8 C18 C19 C11 -1.6(3) . . . . ?
C8 C20 C24 Fe1 -122.8(2) . . . . ?
C8 C20 C24 C5 178.46(19) . . . . ?
C10 C1 C4 Fe2 59.79(13) . . . . ?
C10 C1 C4 C6 177.74(16) . . . . ?
C10 C1 C4 C9 0.1(2) . . . . ?
C10 C1 C25 O3 -177.20(18) . . . . ?
C10 C1 C25 O5 4.0(4) . . . . ?
C10 C14 C9 Fe2 -57.88(14) . . . . ?
C10 C14 C9 C4 1.0(2) . . . . ?
C12 C20 C24 Fe1 57.62(12) . . . . ?
C12 C20 C24 C5 -1.2(2) . . . . ?
C16 C26 C32 Fe1 59.56(14) . . . . ?
C16 C26 C32 C22 0.0(2) . . . . ?
C18 C8 C20 Fe1 -108.23(19) . . . . ?
C18 C8 C20 C12 169.32(17) . . . . ?
C18 C8 C20 C24 -10.3(3) . . . . ?
C18 C8 C21 O4 -178.05(15) . . . . ?
C18 C8 C21 C30 2.6(3) . . . . ?
C18 C19 C11 C30 1.8(3) . . . . ?
C20 C8 C18 O1 2.6(3) . . . . ?
C20 C8 C18 C19 -176.98(17) . . . . ?
C20 C8 C21 O4 -1.3(3) . . . . ?
C20 C8 C21 C30 179.29(16) . . . . ?
C20 C12 C23 Fe1 -60.49(12) . . . . ?
C20 C12 C23 C5 -0.3(2) . . . . ?
C20 C12 C3 O4 -3.5(3) . . . . ?
C20 C12 C3 O2 176.09(18) . . . . ?
C20 C24 C5 Fe1 58.99(12) . . . . ?
C20 C24 C5 C23 1.0(2) . . . . ?
C24 C5 C23 Fe1 58.73(13) . . . . ?
C24 C5 C23 C12 -0.4(2) . . . . ?
C26 C16 C28 Fe1 -59.14(13) . . . . ?
C26 C16 C28 C22 0.2(2) . . . . ?
C28 C16 C26 Fe1 59.39(13) . . . . ?
C28 C16 C26 C32 -0.1(2) . . . . ?
C28 C22 C32 Fe1 -59.25(13) . . . . ?
C28 C22 C32 C26 0.2(2) . . . . ?
C32 C22 C28 Fe1 59.08(13) . . . . ?
C32 C22 C28 C16 -0.2(2) . . . . ?
C34 O3 C25 O5 -179.36(19) . . . . ?
C34 O3 C25 C1 1.8(3) . . . . ?
C34 C6 C36 O6 179.91(17) . . . . ?
C34 C6 C36 C13 -0.2(3) . . . . ?
C36 C6 C34 O3 -179.25(17) . . . . ?
C36 C6 C34 C2 1.2(3) . . . . ?
C36 C13 C7 C2 0.6(3) . . . . ?
C9 C4 C6 C34 175.7(2) . . . . ?
C9 C4 C6 C36 -4.3(3) . . . . ?
C21 O4 C3 O2 174.95(17) . . . . ?
C21 O4 C3 C12 -5.5(2) . . . . ?
C21 C8 C18 O1 179.03(16) . . . . ?
C21 C8 C18 C19 -0.6(3) . . . . ?
C21 C8 C20 Fe1 75.3(2) . . . . ?
C21 C8 C20 C12 -7.1(2) . . . . ?
C21 C8 C20 C24 173.30(19) . . . . ?
C21 C30 C11 C19 0.2(3) . . . . ?
C11 C30 C21 O4 178.18(16) . . . . ?
C11 C30 C21 C8 -2.4(3) . . . . ?
C23 C12 C20 Fe1 59.91(13) . . . . ?
C23 C12 C20 C8 -178.79(15) . . . . ?
C23 C12 C20 C24 0.9(2) . . . . ?
C23 C12 C3 O4 -173.17(17) . . . . ?
C23 C12 C3 O2 6.4(3) . . . . ?
C3 O4 C21 C8 8.1(3) . . . . ?
C3 O4 C21 C30 -172.47(16) . . . . ?
C3 C12 C20 Fe1 -111.58(17) . . . . ?
C3 C12 C20 C8 9.7(3) . . . . ?
C3 C12 C20 C24 -170.60(17) . . . . ?
C3 C12 C23 Fe1 110.31(19) . . . . ?
C3 C12 C23 C5 170.53(18) . . . . ?
C25 O3 C34 C6 -1.2(3) . . . . ?
C25 O3 C34 C2 178.38(19) . . . . ?
C25 C1 C4 Fe2 -116.07(19) . . . . ?
C25 C1 C4 C6 1.9(3) . . . . ?
C25 C1 C4 C9 -175.78(18) . . . . ?
C25 C1 C10 Fe2 115.2(2) . . . . ?
C25 C1 C10 C14 176.10(19) . . . . ?
C13 C7 C2 C34 0.3(3) . . . . ?
C27 C31 C35 Fe2 59.69(16) . . . . ?
C27 C31 C35 C17 0.2(3) . . . . ?
C27 C33 C17 Fe2 -59.76(17) . . . . ?
C27 C33 C17 C35 0.5(3) . . . . ?
C29 O1 C18 C8 -177.20(16) . . . . ?
C29 O1 C18 C19 2.4(3) . . . . ?
C15 O6 C36 C6 -179.80(17) . . . . ?
C15 O6 C36 C13 0.3(3) . . . . ?
C31 C27 C33 Fe2 -59.38(16) . . . . ?
C31 C27 C33 C17 -0.4(3) . . . . ?
C33 C27 C31 Fe2 59.33(15) . . . . ?
C33 C27 C31 C35 0.1(3) . . . . ?
C33 C17 C35 Fe2 -60.43(18) . . . . ?
C33 C17 C35 C31 -0.4(3) . . . . ?
